data_4119244
loop_
_publ_author_name
'Eric A. Standley'
'Timothy F. Jamison'

_publ_section_title
;
 Simplifying Nickel(0) Catalysis: An Air-Stable Nickel Precatalyst for the
 Internally Selective Benzylation of Terminal Alkenes
;
_journal_name_full 'Journal of the American Chemical Society'
_journal_page_first 1585
_journal_page_last 1592
_journal_paper_doi 10.1021/ja3116718
_journal_volume 135
_journal_year 2013
_chemical_formula_sum 'C36 H54 Cl2 Ni P2'
_chemical_formula_weight 678.34
_chemical_name_systematic
; 
 ? 
;
_space_group_IT_number 2
_symmetry_cell_setting triclinic
_symmetry_space_group_name_Hall '-P 1'
_symmetry_space_group_name_H-M 'P -1'
_atom_sites_solution_hydrogens geom
_atom_sites_solution_primary direct
_atom_sites_solution_secondary difmap
_audit_creation_method SHELXL-97
_cell_angle_alpha 112.7030(10)
_cell_angle_beta 107.6740(10)
_cell_angle_gamma 91.3780(10)
_cell_formula_units_Z 1
_cell_length_a 9.4047(5)
_cell_length_b 10.1216(6)
_cell_length_c 10.5171(6)
_cell_measurement_reflns_used 9854
_cell_measurement_temperature 100(2)
_cell_measurement_theta_max 31.52
_cell_measurement_theta_min 2.21
_cell_volume 868.53(9)
_computing_cell_refinement 'SAINT 7.46A (Bruker-AXS, 2011)'
_computing_data_collection 'APEX2 v2011.4.0 (Bruker-AXS, 2011)'
_computing_data_reduction 'SAINT 7.46A (Bruker-AXS, 2011)'
_computing_molecular_graphics 'Bruker SHELXTL'
_computing_publication_material 'Bruker SHELXTL'
_computing_structure_refinement 'SHELXL-97 (Sheldrick, 2008)'
_computing_structure_solution 'SHELXS-97 (Sheldrick, 2008)'
_diffrn_ambient_temperature 100(2)
_diffrn_detector_area_resol_mean 8.3
_diffrn_measured_fraction_theta_full 0.999
_diffrn_measured_fraction_theta_max 0.999
_diffrn_measurement_device_type 'Bruker Smart APEX2 CCD'
_diffrn_measurement_method '\f and \w scans'
_diffrn_radiation_monochromator 'Incoatech I\mS multilayer optics'
_diffrn_radiation_source 'I\mS micro-focus sealed tube'
_diffrn_radiation_type MoK\a
_diffrn_radiation_wavelength 0.71073
_diffrn_reflns_av_R_equivalents 0.0274
_diffrn_reflns_av_sigmaI/netI 0.0181
_diffrn_reflns_limit_h_max 13
_diffrn_reflns_limit_h_min -13
_diffrn_reflns_limit_k_max 14
_diffrn_reflns_limit_k_min -14
_diffrn_reflns_limit_l_max 15
_diffrn_reflns_limit_l_min -15
_diffrn_reflns_number 31072
_diffrn_reflns_theta_full 31.00
_diffrn_reflns_theta_max 31.00
_diffrn_reflns_theta_min 2.21
_exptl_absorpt_coefficient_mu 0.828
_exptl_absorpt_correction_T_max 0.8598
_exptl_absorpt_correction_T_min 0.6456
_exptl_absorpt_correction_type multi-scan
_exptl_absorpt_process_details 'SADABS (Sheldrick, 2009)'
_exptl_crystal_colour purple
_exptl_crystal_density_diffrn 1.297
_exptl_crystal_density_meas 0
_exptl_crystal_description plate
_exptl_crystal_F_000 362
_exptl_crystal_size_max 0.58
_exptl_crystal_size_mid 0.47
_exptl_crystal_size_min 0.19
_refine_diff_density_max 0.600
_refine_diff_density_min -0.811
_refine_diff_density_rms 0.055
_refine_ls_extinction_method none
_refine_ls_goodness_of_fit_ref 1.055
_refine_ls_hydrogen_treatment mixed
_refine_ls_matrix_type full
_refine_ls_number_parameters 248
_refine_ls_number_reflns 5529
_refine_ls_number_restraints 595
_refine_ls_restrained_S_all 1.389
_refine_ls_R_factor_all 0.0302
_refine_ls_R_factor_gt 0.0281
_refine_ls_shift/su_max 0.001
_refine_ls_shift/su_mean 0.000
_refine_ls_structure_factor_coef Fsqd
_refine_ls_weighting_details 'calc w=1/[\s^2^(Fo^2^)+(0.0353P)^2^+0.3852P] where P=(Fo^2^+2Fc^2^)/3'
_refine_ls_weighting_scheme calc
_refine_ls_wR_factor_gt 0.0726
_refine_ls_wR_factor_ref 0.0738
_reflns_number_gt 5165
_reflns_number_total 5529
_reflns_threshold_expression >2sigma(I)
_cod_data_source_file ja3116718_si_002_1.cif
_cod_data_source_block x12157
_cod_database_code 4119244

loop_
_symmetry_equiv_pos_as_xyz
'x, y, z'
'-x, -y, -z'

loop_
_atom_site_label
_atom_site_type_symbol
_atom_site_fract_x
_atom_site_fract_y
_atom_site_fract_z
_atom_site_U_iso_or_equiv
_atom_site_adp_type
_atom_site_occupancy
_atom_site_symmetry_multiplicity
_atom_site_calc_flag
_atom_site_refinement_flags
_atom_site_disorder_assembly
_atom_site_disorder_group
Cl1 Cl 0.84997(4) 0.44408(4) 1.09827(4) 0.02215(9) Uani 1 1 d U . .
Ni1 Ni 1.0000 0.5000 1.0000 0.01367(7) Uani 1 2 d SDU . .
P1 P 0.80231(4) 0.47040(4) 0.80053(4) 0.01360(8) Uani 1 1 d DU . .
C11 C 0.74602(17) 0.64748(15) 0.81327(16) 0.0186(3) Uani 1 1 d DU A .
H11 H 0.6506 0.6270 0.7290 0.022 Uiso 1 1 calc R . .
C12 C 0.8615(2) 0.74537(18) 0.7997(2) 0.0274(3) Uani 1 1 d DU . .
H12A H 0.9581 0.7683 0.8815 0.033 Uiso 1 1 calc R A .
H12B H 0.8807 0.6940 0.7067 0.033 Uiso 1 1 calc R . .
C13 C 0.8034(2) 0.88550(18) 0.8031(2) 0.0296(4) Uani 1 1 d DU A .
H13A H 0.8808 0.9490 0.7974 0.036 Uiso 1 1 calc R . .
H13B H 0.7111 0.8629 0.7169 0.036 Uiso 1 1 calc R . .
C14 C 0.7676(2) 0.96466(18) 0.94214(19) 0.0281(3) Uani 1 1 d DU . .
H14A H 0.8620 0.9959 1.0278 0.034 Uiso 1 1 calc R A .
H14B H 0.7254 1.0525 0.9393 0.034 Uiso 1 1 calc R . .
C15 C 0.6552(2) 0.86861(18) 0.9593(2) 0.0301(4) Uani 1 1 d DU A .
H15A H 0.5567 0.8477 0.8803 0.036 Uiso 1 1 calc R . .
H15B H 0.6399 0.9208 1.0542 0.036 Uiso 1 1 calc R . .
C16 C 0.7091(2) 0.72600(17) 0.95330(18) 0.0234(3) Uani 1 1 d DU . .
H16A H 0.6294 0.6630 0.9566 0.028 Uiso 1 1 calc R A .
H16B H 0.8003 0.7458 1.0397 0.028 Uiso 1 1 calc R . .
C21 C 0.6270(3) 0.3656(3) 0.7770(3) 0.01360(8) Uani 0.526(5) 1 d PDU A 1
H21 H 0.6097 0.4059 0.8731 0.016 Uiso 0.526(5) 1 calc PR A 1
C22 C 0.4856(3) 0.3764(4) 0.6612(4) 0.0201(6) Uani 0.526(5) 1 d PDU A 1
H22A H 0.4741 0.4795 0.6871 0.024 Uiso 0.526(5) 1 calc PR A 1
H22B H 0.4987 0.3368 0.5642 0.024 Uiso 0.526(5) 1 calc PR A 1
C23 C 0.3447(5) 0.2930(5) 0.6531(7) 0.0248(9) Uani 0.526(5) 1 d PDU A 1
H23A H 0.3253 0.3407 0.7466 0.030 Uiso 0.526(5) 1 calc PR A 1
H23B H 0.2572 0.2967 0.5740 0.030 Uiso 0.526(5) 1 calc PR A 1
C24 C 0.3574(4) 0.1377(4) 0.6246(4) 0.0227(8) Uani 0.526(5) 1 d PDU A 1
H24A H 0.3574 0.0852 0.5233 0.027 Uiso 0.526(5) 1 calc PR A 1
H24B H 0.2681 0.0922 0.6327 0.027 Uiso 0.526(5) 1 calc PR A 1
C25 C 0.4988(6) 0.1228(5) 0.7301(8) 0.0223(10) Uani 0.526(5) 1 d PDU A 1
H25A H 0.5084 0.0188 0.6991 0.027 Uiso 0.526(5) 1 calc PR A 1
H25B H 0.4895 0.1585 0.8287 0.027 Uiso 0.526(5) 1 calc PR A 1
C26 C 0.6402(5) 0.2055(4) 0.7393(6) 0.0186(18) Uani 0.526(5) 1 d PDU A 1
H26A H 0.6573 0.1619 0.6442 0.022 Uiso 0.526(5) 1 calc PR A 1
H26B H 0.7283 0.1977 0.8152 0.022 Uiso 0.526(5) 1 calc PR A 1
C21A C 0.6242(3) 0.3490(3) 0.7529(2) 0.01360(8) Uani 0.474(5) 1 d PGDU A 2
C22A C 0.4839(3) 0.3943(3) 0.7272(5) 0.0286(9) Uani 0.474(5) 1 d PGDU A 2
H22C H 0.4765 0.4902 0.7345 0.034 Uiso 0.474(5) 1 calc PR A 2
C23A C 0.3545(3) 0.2992(5) 0.6909(5) 0.0311(17) Uani 0.474(5) 1 d PGDU A 2
H23C H 0.2586 0.3301 0.6734 0.037 Uiso 0.474(5) 1 calc PR A 2
C24A C 0.3653(5) 0.1589(4) 0.6803(4) 0.0330(11) Uani 0.474(5) 1 d PGDU A 2
H24C H 0.2768 0.0939 0.6555 0.040 Uiso 0.474(5) 1 calc PR A 2
C25A C 0.5056(6) 0.1136(4) 0.7060(7) 0.0283(18) Uani 0.474(5) 1 d PGDU A 2
H25C H 0.5130 0.0177 0.6987 0.034 Uiso 0.474(5) 1 calc PR A 2
C26A C 0.6351(4) 0.2087(4) 0.7422(6) 0.027(3) Uani 0.474(5) 1 d PGDU A 2
H26C H 0.7310 0.1778 0.7598 0.033 Uiso 0.474(5) 1 calc PR A 2
C31A C 0.8417(4) 0.3996(4) 0.6258(4) 0.01360(8) Uani 0.474(5) 1 d PU A 2
H31A H 0.9232 0.4723 0.6362 0.016 Uiso 0.474(5) 1 calc PR A 2
C32A C 0.9029(8) 0.2551(8) 0.5942(7) 0.0253(19) Uani 0.474(5) 1 d PU A 2
H32A H 0.9948 0.2669 0.6773 0.030 Uiso 0.474(5) 1 calc PR A 2
H32B H 0.8262 0.1802 0.5851 0.030 Uiso 0.474(5) 1 calc PR A 2
C33A C 0.9408(8) 0.2053(7) 0.4553(7) 0.0225(11) Uani 0.474(5) 1 d PU A 2
H33A H 1.0293 0.2722 0.4711 0.027 Uiso 0.474(5) 1 calc PR A 2
H33B H 0.9698 0.1077 0.4337 0.027 Uiso 0.474(5) 1 calc PR A 2
C34A C 0.8129(5) 0.1993(5) 0.3253(4) 0.0183(8) Uani 0.474(5) 1 d PU A 2
H34A H 0.7312 0.1197 0.2981 0.022 Uiso 0.474(5) 1 calc PR A 2
H34B H 0.8491 0.1768 0.2413 0.022 Uiso 0.474(5) 1 calc PR A 2
C35A C 0.7498(8) 0.3391(6) 0.3541(6) 0.0190(9) Uani 0.474(5) 1 d PU A 2
H35A H 0.6609 0.3266 0.2681 0.023 Uiso 0.474(5) 1 calc PR A 2
H35B H 0.8270 0.4162 0.3676 0.023 Uiso 0.474(5) 1 calc PR A 2
C36A C 0.7031(5) 0.3857(5) 0.4904(4) 0.0201(8) Uani 0.474(5) 1 d PU A 2
H36A H 0.6196 0.3130 0.4741 0.024 Uiso 0.474(5) 1 calc PR A 2
H36B H 0.6666 0.4801 0.5093 0.024 Uiso 0.474(5) 1 calc PR A 2
C31 C 0.8253(3) 0.3782(3) 0.6226(3) 0.01360(8) Uani 0.526(5) 1 d PGDU A 1
C32 C 0.9098(5) 0.2657(4) 0.6043(4) 0.0246(18) Uani 0.526(5) 1 d PGDU A 1
H32 H 0.9547 0.2398 0.6836 0.030 Uiso 0.526(5) 1 calc PR A 1
C33 C 0.9285(6) 0.1910(4) 0.4699(5) 0.0239(14) Uani 0.526(5) 1 d PGDU A 1
H33 H 0.9862 0.1141 0.4574 0.029 Uiso 0.526(5) 1 calc PR A 1
C34 C 0.8628(4) 0.2289(4) 0.3539(4) 0.0318(11) Uani 0.526(5) 1 d PGDU A 1
H34 H 0.8756 0.1779 0.2621 0.038 Uiso 0.526(5) 1 calc PR A 1
C35 C 0.7783(5) 0.3414(5) 0.3723(3) 0.0281(15) Uani 0.526(5) 1 d PGDU A 1
H35 H 0.7334 0.3673 0.2930 0.034 Uiso 0.526(5) 1 calc PR A 1
C36 C 0.7596(4) 0.4161(4) 0.5066(3) 0.0220(7) Uani 0.526(5) 1 d PGDU A 1
H36 H 0.7019 0.4930 0.5192 0.026 Uiso 0.526(5) 1 calc PR A 1

loop_
_atom_site_aniso_label
_atom_site_aniso_U_11
_atom_site_aniso_U_22
_atom_site_aniso_U_33
_atom_site_aniso_U_23
_atom_site_aniso_U_13
_atom_site_aniso_U_12
Cl1 0.01832(16) 0.0345(2) 0.01620(15) 0.01326(14) 0.00603(12) -0.00013(13)
Ni1 0.01424(12) 0.01705(12) 0.01094(11) 0.00698(9) 0.00433(8) 0.00265(8)
P1 0.01501(15) 0.01484(15) 0.01139(14) 0.00602(12) 0.00423(11) 0.00269(11)
C11 0.0223(6) 0.0158(6) 0.0179(6) 0.0073(5) 0.0064(5) 0.0050(5)
C12 0.0400(9) 0.0199(7) 0.0325(8) 0.0145(6) 0.0210(7) 0.0082(6)
C13 0.0449(10) 0.0208(7) 0.0296(8) 0.0148(6) 0.0153(7) 0.0099(7)
C14 0.0393(9) 0.0179(7) 0.0279(8) 0.0101(6) 0.0113(7) 0.0079(6)
C15 0.0361(9) 0.0195(7) 0.0367(9) 0.0085(7) 0.0186(7) 0.0088(6)
C16 0.0322(8) 0.0177(6) 0.0245(7) 0.0084(6) 0.0156(6) 0.0066(6)
C21 0.01501(15) 0.01484(15) 0.01139(14) 0.00602(12) 0.00423(11) 0.00269(11)
C22 0.0158(12) 0.0203(14) 0.0209(15) 0.0094(13) 0.0007(12) 0.0007(10)
C23 0.0173(16) 0.0221(17) 0.031(2) 0.0125(14) 0.0013(12) 0.0009(12)
C24 0.0163(13) 0.0181(15) 0.028(2) 0.0101(15) 0.0005(14) -0.0048(10)
C25 0.0201(19) 0.0204(19) 0.032(2) 0.0157(15) 0.0098(16) -0.0004(14)
C26 0.018(3) 0.013(3) 0.028(4) 0.010(3) 0.010(3) 0.003(2)
C21A 0.01501(15) 0.01484(15) 0.01139(14) 0.00602(12) 0.00423(11) 0.00269(11)
C22A 0.0192(15) 0.0208(16) 0.038(2) 0.0068(18) 0.0070(17) 0.0048(12)
C23A 0.0146(19) 0.038(3) 0.038(4) 0.015(2) 0.0065(19) 0.0025(16)
C24A 0.029(2) 0.035(2) 0.029(3) 0.009(2) 0.008(2) -0.0069(16)
C25A 0.030(3) 0.023(2) 0.035(3) 0.012(2) 0.015(2) 0.0042(18)
C26A 0.026(4) 0.026(4) 0.032(6) 0.017(4) 0.006(4) 0.006(3)
C31A 0.01501(15) 0.01484(15) 0.01139(14) 0.00602(12) 0.00423(11) 0.00269(11)
C32A 0.037(4) 0.027(3) 0.020(3) 0.015(2) 0.012(3) 0.019(3)
C33A 0.027(2) 0.026(2) 0.0172(18) 0.0062(17) 0.0138(17) 0.0089(18)
C34A 0.024(2) 0.0182(17) 0.0124(14) 0.0036(12) 0.0099(15) 0.0001(15)
C35A 0.0190(18) 0.024(2) 0.0084(13) 0.0033(13) 0.0013(13) 0.0011(13)
C36A 0.0200(18) 0.0249(19) 0.0122(14) 0.0075(13) 0.0012(14) 0.0048(14)
C31 0.01501(15) 0.01484(15) 0.01139(14) 0.00602(12) 0.00423(11) 0.00269(11)
C32 0.027(3) 0.030(3) 0.021(3) 0.009(2) 0.015(2) 0.010(2)
C33 0.0186(19) 0.025(2) 0.025(2) 0.0056(16) 0.0095(16) 0.0013(14)
C34 0.026(2) 0.037(2) 0.0236(19) 0.0009(16) 0.0125(17) -0.0068(16)
C35 0.023(3) 0.043(3) 0.014(2) 0.0118(18) 0.0025(17) -0.0015(17)
C36 0.026(2) 0.0256(17) 0.0149(14) 0.0095(13) 0.0068(15) 0.0058(15)

loop_
_atom_type_symbol
_atom_type_description
_atom_type_scat_dispersion_real
_atom_type_scat_dispersion_imag
_atom_type_scat_source
C C 0.0033 0.0016 'International Tables Vol C Tables 4.2.6.8 and 6.1.1.4'
H H 0.0000 0.0000 'International Tables Vol C Tables 4.2.6.8 and 6.1.1.4'
P P 0.1023 0.0942 'International Tables Vol C Tables 4.2.6.8 and 6.1.1.4'
Cl Cl 0.1484 0.1585 'International Tables Vol C Tables 4.2.6.8 and 6.1.1.4'
Ni Ni 0.3393 1.1124 'International Tables Vol C Tables 4.2.6.8 and 6.1.1.4'

loop_
_geom_angle_atom_site_label_1
_geom_angle_atom_site_label_2
_geom_angle_atom_site_label_3
_geom_angle
_geom_angle_site_symmetry_1
_geom_angle_site_symmetry_3
Cl1 Ni1 Cl1 179.999(12) 2_767 .
Cl1 Ni1 P1 90.762(14) 2_767 2_767
Cl1 Ni1 P1 89.238(14) . 2_767
Cl1 Ni1 P1 89.238(14) 2_767 .
Cl1 Ni1 P1 90.762(14) . .
P1 Ni1 P1 180.0 2_767 .
C31 P1 C21 102.25(11) . .
C31 P1 C11 107.74(10) . .
C21 P1 C11 102.79(11) . .
C31 P1 C31A 7.68(13) . .
C21 P1 C31A 109.35(12) . .
C11 P1 C31A 102.72(12) . .
C31 P1 C21A 94.98(8) . .
C21 P1 C21A 7.28(12) . .
C11 P1 C21A 105.61(11) . .
C31A P1 C21A 102.10(12) . .
C31 P1 Ni1 117.13(8) . .
C21 P1 Ni1 115.29(10) . .
C11 P1 Ni1 110.37(5) . .
C31A P1 Ni1 114.90(11) . .
C21A P1 Ni1 119.44(8) . .
C12 C11 C16 110.85(13) . .
C12 C11 P1 113.57(10) . .
C16 C11 P1 111.18(10) . .
C12 C11 H11 107.0 . .
C16 C11 H11 107.0 . .
P1 C11 H11 107.0 . .
C13 C12 C11 110.44(14) . .
C13 C12 H12A 109.6 . .
C11 C12 H12A 109.6 . .
C13 C12 H12B 109.6 . .
C11 C12 H12B 109.6 . .
H12A C12 H12B 108.1 . .
C14 C13 C12 111.01(14) . .
C14 C13 H13A 109.4 . .
C12 C13 H13A 109.4 . .
C14 C13 H13B 109.4 . .
C12 C13 H13B 109.4 . .
H13A C13 H13B 108.0 . .
C15 C14 C13 111.28(15) . .
C15 C14 H14A 109.4 . .
C13 C14 H14A 109.4 . .
C15 C14 H14B 109.4 . .
C13 C14 H14B 109.4 . .
H14A C14 H14B 108.0 . .
C14 C15 C16 111.81(14) . .
C14 C15 H15A 109.3 . .
C16 C15 H15A 109.3 . .
C14 C15 H15B 109.3 . .
C16 C15 H15B 109.3 . .
H15A C15 H15B 107.9 . .
C15 C16 C11 110.87(13) . .
C15 C16 H16A 109.5 . .
C11 C16 H16A 109.5 . .
C15 C16 H16B 109.5 . .
C11 C16 H16B 109.5 . .
H16A C16 H16B 108.1 . .
C26 C21 C22 109.0(3) . .
C26 C21 P1 111.9(2) . .
C22 C21 P1 113.9(2) . .
C26 C21 H21 107.2 . .
C22 C21 H21 107.2 . .
P1 C21 H21 107.2 . .
C23 C22 C21 110.9(3) . .
C23 C22 H22A 109.5 . .
C21 C22 H22A 109.5 . .
C23 C22 H22B 109.5 . .
C21 C22 H22B 109.5 . .
H22A C22 H22B 108.1 . .
C24 C23 C22 112.8(3) . .
C24 C23 H23A 109.0 . .
C22 C23 H23A 109.0 . .
C24 C23 H23B 109.0 . .
C22 C23 H23B 109.0 . .
H23A C23 H23B 107.8 . .
C23 C24 C25 112.2(3) . .
C23 C24 H24A 109.2 . .
C25 C24 H24A 109.2 . .
C23 C24 H24B 109.2 . .
C25 C24 H24B 109.2 . .
H24A C24 H24B 107.9 . .
C24 C25 C26 113.0(4) . .
C24 C25 H25A 109.0 . .
C26 C25 H25A 109.0 . .
C24 C25 H25B 109.0 . .
C26 C25 H25B 109.0 . .
H25A C25 H25B 107.8 . .
C25 C26 C21 111.2(3) . .
C25 C26 H26A 109.4 . .
C21 C26 H26A 109.4 . .
C25 C26 H26B 109.4 . .
C21 C26 H26B 109.4 . .
H26A C26 H26B 108.0 . .
C22A C21A C26A 120.0 . .
C22A C21A P1 122.3(2) . .
C26A C21A P1 117.7(2) . .
C21A C22A C23A 120.0 . .
C21A C22A H22C 120.0 . .
C23A C22A H22C 120.0 . .
C24A C23A C22A 120.0 . .
C24A C23A H23C 120.0 . .
C22A C23A H23C 120.0 . .
C25A C24A C23A 120.0 . .
C25A C24A H24C 120.0 . .
C23A C24A H24C 120.0 . .
C24A C25A C26A 120.0 . .
C24A C25A H25C 120.0 . .
C26A C25A H25C 120.0 . .
C25A C26A C21A 120.0 . .
C25A C26A H26C 120.0 . .
C21A C26A H26C 120.0 . .
C32A C31A C36A 109.9(4) . .
C32A C31A P1 113.2(3) . .
C36A C31A P1 113.4(3) . .
C32A C31A H31A 106.6 . .
C36A C31A H31A 106.6 . .
P1 C31A H31A 106.6 . .
C33A C32A C31A 111.5(4) . .
C33A C32A H32A 109.3 . .
C31A C32A H32A 109.3 . .
C33A C32A H32B 109.3 . .
C31A C32A H32B 109.3 . .
H32A C32A H32B 108.0 . .
C34A C33A C32A 113.4(4) . .
C34A C33A H33A 108.9 . .
C32A C33A H33A 108.9 . .
C34A C33A H33B 108.9 . .
C32A C33A H33B 108.9 . .
H33A C33A H33B 107.7 . .
C33A C34A C35A 112.7(4) . .
C33A C34A H34A 109.1 . .
C35A C34A H34A 109.1 . .
C33A C34A H34B 109.1 . .
C35A C34A H34B 109.1 . .
H34A C34A H34B 107.8 . .
C34A C35A C36A 111.5(4) . .
C34A C35A H35A 109.3 . .
C36A C35A H35A 109.3 . .
C34A C35A H35B 109.3 . .
C36A C35A H35B 109.3 . .
H35A C35A H35B 108.0 . .
C35A C36A C31A 109.7(4) . .
C35A C36A H36A 109.7 . .
C31A C36A H36A 109.7 . .
C35A C36A H36B 109.7 . .
C31A C36A H36B 109.7 . .
H36A C36A H36B 108.2 . .
C32 C31 C36 120.0 . .
C32 C31 P1 118.04(18) . .
C36 C31 P1 121.95(18) . .
C31 C32 C33 120.0 . .
C31 C32 H32 120.0 . .
C33 C32 H32 120.0 . .
C34 C33 C32 120.0 . .
C34 C33 H33 120.0 . .
C32 C33 H33 120.0 . .
C35 C34 C33 120.0 . .
C35 C34 H34 120.0 . .
C33 C34 H34 120.0 . .
C36 C35 C34 120.0 . .
C36 C35 H35 120.0 . .
C34 C35 H35 120.0 . .
C35 C36 C31 120.0 . .
C35 C36 H36 120.0 . .
C31 C36 H36 120.0 . .

loop_
_geom_bond_atom_site_label_1
_geom_bond_atom_site_label_2
_geom_bond_distance
_geom_bond_site_symmetry_2
Cl1 Ni1 2.1628(4) .
Ni1 Cl1 2.1628(4) 2_767
Ni1 P1 2.2511(4) 2_767
Ni1 P1 2.2511(4) .
P1 C31 1.824(2) .
P1 C21 1.836(3) .
P1 C11 1.8477(14) .
P1 C31A 1.854(3) .
P1 C21A 1.866(3) .
C11 C12 1.527(2) .
C11 C16 1.530(2) .
C11 H11 1.0000 .
C12 C13 1.524(2) .
C12 H12A 0.9900 .
C12 H12B 0.9900 .
C13 C14 1.517(2) .
C13 H13A 0.9900 .
C13 H13B 0.9900 .
C14 C15 1.516(3) .
C14 H14A 0.9900 .
C14 H14B 0.9900 .
C15 C16 1.526(2) .
C15 H15A 0.9900 .
C15 H15B 0.9900 .
C16 H16A 0.9900 .
C16 H16B 0.9900 .
C21 C26 1.530(4) .
C21 C22 1.546(4) .
C21 H21 1.0000 .
C22 C23 1.515(5) .
C22 H22A 0.9900 .
C22 H22B 0.9900 .
C23 C24 1.497(5) .
C23 H23A 0.9900 .
C23 H23B 0.9900 .
C24 C25 1.505(5) .
C24 H24A 0.9900 .
C24 H24B 0.9900 .
C25 C26 1.511(5) .
C25 H25A 0.9900 .
C25 H25B 0.9900 .
C26 H26A 0.9900 .
C26 H26B 0.9900 .
C21A C22A 1.3900 .
C21A C26A 1.3900 .
C22A C23A 1.3900 .
C22A H22C 0.9500 .
C23A C24A 1.3900 .
C23A H23C 0.9500 .
C24A C25A 1.3900 .
C24A H24C 0.9500 .
C25A C26A 1.3900 .
C25A H25C 0.9500 .
C26A H26C 0.9500 .
C31A C32A 1.537(5) .
C31A C36A 1.568(5) .
C31A H31A 1.0000 .
C32A C33A 1.507(7) .
C32A H32A 0.9900 .
C32A H32B 0.9900 .
C33A C34A 1.501(8) .
C33A H33A 0.9900 .
C33A H33B 0.9900 .
C34A C35A 1.505(6) .
C34A H34A 0.9900 .
C34A H34B 0.9900 .
C35A C36A 1.530(6) .
C35A H35A 0.9900 .
C35A H35B 0.9900 .
C36A H36A 0.9900 .
C36A H36B 0.9900 .
C31 C32 1.3900 .
C31 C36 1.3900 .
C32 C33 1.3900 .
C32 H32 0.9500 .
C33 C34 1.3900 .
C33 H33 0.9500 .
C34 C35 1.3900 .
C34 H34 0.9500 .
C35 C36 1.3900 .
C35 H35 0.9500 .
C36 H36 0.9500 .
